data_2008571
loop_
_publ_author_name
'Zid, Mohamed Faouzi'
'Jouini, Tahar'

_publ_contact_author
;
 'Pr. T. Jouini'
 D\'epartement de Chimie
 Facult\'e des Sciences
 1060 Campus Universitaire
 Tunis, Tunisia.
;
_publ_section_title
;
 RbMoO~2~AsO~4~
;
_journal_issue 6
_journal_name_full 'Acta Crystallographica Section C'
_journal_page_first 843
_journal_page_last 845
_journal_paper_doi 10.1107/S0108270198016102
_journal_volume 55
_journal_year 1999
_chemical_formula_moiety RbMoO2AsO4
_chemical_formula_structural RbMoO2AsO4
_chemical_formula_sum 'As Mo O6 Rb'
_chemical_formula_weight 352.33
_chemical_name_systematic
;
 Rubidium molybdyl arsenate
;
_space_group_IT_number 70
_symmetry_cell_setting orthorhombic
_symmetry_space_group_name_Hall '-F 2uv 2vw'
_symmetry_space_group_name_H-M 'F d d d :2'
_audit_creation_method SHELXL
_cell_angle_alpha 90.00
_cell_angle_beta 90.00
_cell_angle_gamma 90.00
_cell_formula_units_Z 16
_cell_length_a 12.694(5)
_cell_length_b 16.353(5)
_cell_length_c 11.122(3)
_cell_measurement_reflns_used 25
_cell_measurement_temperature 293(2)
_cell_measurement_theta_max 13
_cell_measurement_theta_min 10
_cell_volume 2308.8(13)
_computing_cell_refinement 'CAD-4 Express'
_computing_data_collection
;CAD-4 Express (Duisenberg 1992; Enraf--Nonius 1994; Mac\'icek & Yordanov
 1992)
;
_computing_data_reduction ' MolEN (Fair, 1990)'
_computing_molecular_graphics ' ATOMS (Dowty, 1993) '
_computing_structure_refinement ' SHELXL93 (Sheldrick, 1993)'
_computing_structure_solution ' SHELXS86 (Sheldrick, 1990)'
_diffrn_ambient_temperature 293(2)
_diffrn_measurement_device CAD-4
_diffrn_measurement_method \w/2\q
_diffrn_radiation_monochromator graphite
_diffrn_radiation_source 'fine-focus sealed tube'
_diffrn_radiation_type MoK\a
_diffrn_radiation_wavelength 0.71069
_diffrn_reflns_av_R_equivalents 0.0292
_diffrn_reflns_av_sigmaI/netI 0.0287
_diffrn_reflns_limit_h_max 16
_diffrn_reflns_limit_h_min -16
_diffrn_reflns_limit_k_max 20
_diffrn_reflns_limit_k_min 0
_diffrn_reflns_limit_l_max 14
_diffrn_reflns_limit_l_min 0
_diffrn_reflns_number 807
_diffrn_reflns_theta_max 26.96
_diffrn_reflns_theta_min 2.73
_diffrn_standards_decay_% 1.1
_diffrn_standards_interval_time 120
_diffrn_standards_number 2
_exptl_absorpt_coefficient_mu 16.297
_exptl_absorpt_correction_T_max 0.185
_exptl_absorpt_correction_T_min 0.165
_exptl_absorpt_correction_type 'empirical via \y scan (North et al., 1968)'
_exptl_crystal_colour yellow
_exptl_crystal_density_diffrn 4.055
_exptl_crystal_density_meas ?
_exptl_crystal_description prisme
_exptl_crystal_F_000 2560
_exptl_crystal_size_max 0.16
_exptl_crystal_size_mid 0.14
_exptl_crystal_size_min 0.11
_refine_diff_density_max 0.911
_refine_diff_density_min -0.864
_refine_ls_extinction_coef 0.00037(3)
_refine_ls_extinction_method 'SHELXL93 (Sheldrick, 1993)'
_refine_ls_goodness_of_fit_all 1.173
_refine_ls_goodness_of_fit_obs 1.071
_refine_ls_matrix_type full
_refine_ls_number_parameters 44
_refine_ls_number_reflns 638
_refine_ls_number_restraints 0
_refine_ls_restrained_S_all 1.173
_refine_ls_restrained_S_obs 1.071
_refine_ls_R_factor_all 0.0335
_refine_ls_R_factor_obs .0240
_refine_ls_shift/esd_max 0.001
_refine_ls_shift/esd_mean 0.000
_refine_ls_structure_factor_coef Fsqd
_refine_ls_weighting_details 'w = 1/[\s^2^(Fo^2^)+(0.0238P)^2^+43.6855P] where P=(Fo^2^+2Fc^2^)/3'
_refine_ls_weighting_scheme calc
_refine_ls_wR_factor_all 0.0674
_refine_ls_wR_factor_obs .0553
_reflns_number_observed 524
_reflns_number_total 638
_reflns_observed_criterion >2sigma(I)
_cod_data_source_file gs1008.cif
_cod_data_source_block ZID8BIS
_cod_depositor_comments
;
The following automatic conversions were performed:

'_exptl_crystal_density_meas' value 'none' was changed to '?' - the
value is perceived as not measured.

Automatic conversion script
Id: cif_fix_values 3008 2015-01-20 13:52:24Z robertas 

The following automatic conversions were performed:

'_refine_ls_weighting_scheme' value 'calc w =
1/[\s^2^(Fo^2^)+(0.0238P)^2^+43.6855P] where P=(Fo^2^+2Fc^2^)/3' was
changed to 'calc'. New tag '_refine_ls_weighting_details' was
created. The value of the new tag was set to 'w =
1/[\s^2^(Fo^2^)+(0.0238P)^2^+43.6855P] where P=(Fo^2^+2Fc^2^)/3'.

Automatic conversion script
Id: cif_fix_values 3143 2015-03-26 13:38:13Z robertas 
;
_cod_original_cell_volume 2309.0(10)
_cod_original_sg_symbol_H-M 'F d d d'
_cod_database_code 2008571

loop_
_symmetry_equiv_pos_as_xyz
'x, y, z'
'-x+3/4, -y+3/4, z'
'-x+3/4, y, -z+3/4'
'x, -y+3/4, -z+3/4'
'x, y+1/2, z+1/2'
'-x+3/4, -y+5/4, z+1/2'
'-x+3/4, y+1/2, -z+5/4'
'x, -y+5/4, -z+5/4'
'x+1/2, y, z+1/2'
'-x+5/4, -y+3/4, z+1/2'
'-x+5/4, y, -z+5/4'
'x+1/2, -y+3/4, -z+5/4'
'x+1/2, y+1/2, z'
'-x+5/4, -y+5/4, z'
'-x+5/4, y+1/2, -z+3/4'
'x+1/2, -y+5/4, -z+3/4'
'-x, -y, -z'
'x-3/4, y-3/4, -z'
'x-3/4, -y, z-3/4'
'-x, y-3/4, z-3/4'
'-x, -y+1/2, -z+1/2'
'x-3/4, y-1/4, -z+1/2'
'x-3/4, -y+1/2, z-1/4'
'-x, y-1/4, z-1/4'
'-x+1/2, -y, -z+1/2'
'x-1/4, y-3/4, -z+1/2'
'x-1/4, -y, z-1/4'
'-x+1/2, y-3/4, z-1/4'
'-x+1/2, -y+1/2, -z'
'x-1/4, y-1/4, -z'
'x-1/4, -y+1/2, z-3/4'
'-x+1/2, y-1/4, z-3/4'

loop_
_atom_site_aniso_label
_atom_site_aniso_U_11
_atom_site_aniso_U_22
_atom_site_aniso_U_33
_atom_site_aniso_U_12
_atom_site_aniso_U_13
_atom_site_aniso_U_23
Mo .0101(3) .0110(3) .0107(3) .000 .000 -.0027(2)
As .0114(3) .0087(3) .0066(3) .000 -.0011(3) .000
Rb .0262(4) .0304(5) .0244(4) -.0021(4) .000 .000
O1 .022(2) .018(2) .012(2) .005(2) -.001(2) -.002(2)
O2 .017(2) .018(2) .006(2) -.004(2) -.001(2) -.006(2)
O3 .028(2) .032(2) .029(2) -.011(2) .008(2) -.008(2)

loop_
_atom_site_label
_atom_site_fract_x
_atom_site_fract_y
_atom_site_fract_z
_atom_site_U_iso_or_equiv
_atom_site_thermal_displace_type
_atom_site_calc_flag
_atom_site_refinement_flags
_atom_site_occupancy
_atom_site_disorder_group
_atom_site_type_symbol
Mo .40346(4) .1250 .1250 .0106(2) Uani d S 1 . Mo
As .3750 1.00469(4) -.1250 .0089(2) Uani d S 1 . As
Rb .1250 .1250 .32661(8) .0270(3) Uani d S 1 . Rb
O1 .5348(3) .0493(2) .1967(3) .0176(8) Uani d . 1 . O
O2 .4380(3) .0697(2) -.0294(3) .0137(7) Uani d . 1 . O
O3 .3175(3) .0542(3) .1765(4) .0297(9) Uani d . 1 . O

loop_
_atom_type_symbol
_atom_type_description
_atom_type_scat_dispersion_real
_atom_type_scat_dispersion_imag
_atom_type_scat_source
O O 0.0106 0.0060 'International Tables Vol C Tables 4.2.6.8 and 6.1.1.4'
Rb Rb -0.9393 2.9676 'International Tables Vol C Tables 4.2.6.8 and 6.1.1.4'
As As 0.0499 2.0058 'International Tables Vol C Tables 4.2.6.8 and 6.1.1.4'
Mo Mo -1.6832 0.6857 'International Tables Vol C Tables 4.2.6.8 and 6.1.1.4'

loop_
_geom_angle_atom_site_label_1
_geom_angle_atom_site_label_2
_geom_angle_atom_site_label_3
_geom_angle_site_symmetry_1
_geom_angle_site_symmetry_3
_geom_angle
_geom_angle_publ_flag
O3 Mo O3 . 8_544 99.6(3) y
O3 Mo O2 . . 97.1(2) y
O3 Mo O2 8_544 . 99.3(2) y
O3 Mo O2 . 8_544 99.3(2) y
O3 Mo O2 8_544 8_544 97.1(2) y
O2 Mo O2 . 8_544 154.5(2) y
O3 Mo O1 . . 88.9(2) y
O3 Mo O1 8_544 . 170.5(2) y
O2 Mo O1 . . 83.75(14) y
O2 Mo O1 8_544 . 77.21(14) y
O3 Mo O1 . 8_544 170.5(2) y
O3 Mo O1 8_544 8_544 88.9(2) y
O2 Mo O1 . 8_544 77.21(14) y
O2 Mo O1 8_544 8_544 83.75(14) y
O1 Mo O1 . 8_544 82.9(2) y
O1 As O1 27_565 17_665 115.4(3) y
O1 As O2 27_565 3_564 108.0(2) y
O1 As O2 17_665 3_564 111.0(2) y
O1 As O2 27_565 1_565 111.0(2) y
O1 As O2 17_665 1_565 108.0(2) y
O2 As O2 3_564 1_565 102.8(3) y

loop_
_geom_bond_atom_site_label_1
_geom_bond_atom_site_label_2
_geom_bond_site_symmetry_2
_geom_bond_distance
_geom_bond_publ_flag
Mo O3 . 1.691(4) y
Mo O3 8_544 1.691(4) y
Mo O2 . 1.990(3) y
Mo O2 8_544 1.990(3) y
Mo O1 . 2.224(4) y
Mo O1 8_544 2.224(4) y
As O1 27_565 1.651(4) y
As O1 17_665 1.651(4) y
As O2 3_564 1.703(3) y
As O2 1_565 1.703(3) y
Rb O2 9_455 3.003(4) y
Rb O2 6_545 3.003(4) y
Rb O3 25 3.020(5) y
Rb O3 26_565 3.021(5) y
Rb O1 3 3.033(4) y
Rb O1 16_445 3.033(4) y
Rb O3 . 3.178(4) y
Rb O3 14_445 3.178(4) y
Rb O1 25 3.508(4) n
Rb O1 26_565 3.508(4) n
